data_4078408
loop_
_publ_author_name
'Hays, Melanie L.'
'Burkey, David J.'
'Overby, Jason S.'
'Hanusa, Timothy P.'
'Sellers, Scott P.'
'Yee, Gordon T.'
'Young, Victor G.'

_publ_section_title
;
 Steric Influence on the Structure, Magnetic Properties, and Reactivity of
 Hexa- and Octaisopropylmanganocene
;
_journal_issue 25
_journal_name_full Organometallics
_journal_page_first 5521
_journal_paper_doi 10.1021/om980596n
_journal_volume 17
_journal_year 1998
_chemical_compound_source 'Prof. T. Hanusa - Vanderbilt University'
_chemical_formula_sum 'C34 H58 Mn'
_chemical_formula_weight 521.74
_chemical_name_common 97042a
_chemical_name_systematic
;
 ?
;
_space_group_IT_number 15
_symmetry_cell_setting monoclinic
_symmetry_space_group_name_Hall '-C 2yc'
_symmetry_space_group_name_H-M 'C 1 2/c 1'
_atom_sites_solution_hydrogens geom
_atom_sites_solution_primary direct
_atom_sites_solution_secondary difmap
_audit_creation_method SHELXL
_cell_angle_alpha 90.00
_cell_angle_beta 92.322(1)
_cell_angle_gamma 90.00
_cell_formula_units_Z 8
_cell_length_a 16.2998(9)
_cell_length_b 16.8944(9)
_cell_length_c 23.4009(13)
_cell_measurement_temperature 173(2)
_cell_volume 6438.7(6)
_computing_structure_refinement 'SHELXL-93 (Sheldrick, 1993)'
_computing_structure_solution 'SHELXS-86 (Sheldrick, 1990)'
_diffrn_ambient_temperature 173(2)
_diffrn_radiation_monochromator graphite
_diffrn_radiation_source 'fine-focus sealed tube'
_diffrn_radiation_type MoK\a
_diffrn_radiation_wavelength 0.71073
_diffrn_reflns_av_R_equivalents 0.0566
_diffrn_reflns_av_sigmaI/netI 0.1146
_diffrn_reflns_limit_h_max 19
_diffrn_reflns_limit_h_min -19
_diffrn_reflns_limit_k_max 20
_diffrn_reflns_limit_k_min -20
_diffrn_reflns_limit_l_max 27
_diffrn_reflns_limit_l_min 0
_diffrn_reflns_number 15175
_diffrn_reflns_theta_max 25.38
_diffrn_reflns_theta_min 1.74
_exptl_absorpt_coefficient_mu 0.428
_exptl_absorpt_correction_T_max 1.000
_exptl_absorpt_correction_T_min 0.694
_exptl_absorpt_correction_type 'SADABS (Sheldrick, 1996)'
_exptl_crystal_colour Yellow
_exptl_crystal_density_diffrn 1.076
_exptl_crystal_description 'Irregular block'
_exptl_crystal_F_000 2296
_exptl_crystal_size_max 0.25
_exptl_crystal_size_mid 0.20
_exptl_crystal_size_min 0.16
_refine_diff_density_max 0.581
_refine_diff_density_min -0.410
_refine_diff_density_rms 0.073
_refine_ls_extinction_method none
_refine_ls_goodness_of_fit_all 1.061
_refine_ls_goodness_of_fit_obs 1.189
_refine_ls_matrix_type full
_refine_ls_number_parameters 339
_refine_ls_number_reflns 5065
_refine_ls_number_restraints 0
_refine_ls_restrained_S_all 1.061
_refine_ls_restrained_S_obs 1.189
_refine_ls_R_factor_all 0.1515
_refine_ls_R_factor_obs 0.0780
_refine_ls_shift/esd_max -0.004
_refine_ls_shift/esd_mean 0.000
_refine_ls_structure_factor_coef Fsqd
_refine_ls_weighting_details 'w=1/[\s^2^(Fo^2^)+(0.0741P)^2^+4.6965P] where P=(Fo^2^+2Fc^2^)/3'
_refine_ls_weighting_scheme calc
_refine_ls_wR_factor_all 0.1886
_refine_ls_wR_factor_obs 0.1570
_reflns_number_observed 3160
_reflns_number_total 5579
_reflns_observed_criterion >2sigma(I)
_cod_data_source_file om980596n.cif
_cod_data_source_block Mn_[(C3H7)4C5H]2Mn;
_cod_depositor_comments
;
The following automatic conversions were performed:

'_symmetry_cell_setting' value 'Monoclinic' changed to 'monoclinic'
according to /home/saulius/struct/CIF-dictionaries/cif_core.dic
dictionary named 'cif_core.dic' version 2.4.1 from 2010-06-29.

Automatic conversion script
Id: cif_fix_values 1715 2011-07-08 13:25:40Z adriana 

The following automatic conversions were performed:

'_refine_ls_weighting_scheme' value 'calc
w=1/[\s^2^(Fo^2^)+(0.0741P)^2^+4.6965P] where P=(Fo^2^+2Fc^2^)/3' was
changed to 'calc'. New tag '_refine_ls_weighting_details' was
created. The value of the new tag was set to
'w=1/[\s^2^(Fo^2^)+(0.0741P)^2^+4.6965P] where P=(Fo^2^+2Fc^2^)/3'.

Automatic conversion script
Id: cif_fix_values 3143 2015-03-26 13:38:13Z robertas 
;
_cod_original_sg_symbol_H-M C2/c
_cod_database_code 4078408

loop_
_symmetry_equiv_pos_as_xyz
'x, y, z'
'-x, y, -z+1/2'
'x+1/2, y+1/2, z'
'-x+1/2, y+1/2, -z+1/2'
'-x, -y, -z'
'x, -y, z-1/2'
'-x+1/2, -y+1/2, -z'
'x+1/2, -y+1/2, z-1/2'

loop_
_atom_site_aniso_label
_atom_site_aniso_U_11
_atom_site_aniso_U_22
_atom_site_aniso_U_33
_atom_site_aniso_U_23
_atom_site_aniso_U_13
_atom_site_aniso_U_12
Mn1 0.0470(5) 0.0246(4) 0.0342(5) -0.0031(4) 0.0048(3) -0.0001(4)
C1 0.048(3) 0.032(3) 0.037(3) 0.003(2) 0.000(2) 0.002(3)
C2 0.055(3) 0.022(3) 0.033(3) -0.004(2) 0.010(2) 0.000(3)
C3 0.045(3) 0.038(3) 0.041(3) -0.017(3) 0.007(2) -0.002(3)
C4 0.042(3) 0.028(3) 0.032(3) -0.003(2) 0.002(2) 0.002(2)
C5 0.049(3) 0.028(3) 0.034(3) -0.004(2) -0.001(2) 0.001(2)
C6 0.064(4) 0.050(4) 0.039(3) 0.009(3) 0.009(3) -0.006(3)
C7 0.117(6) 0.066(5) 0.039(3) 0.001(3) 0.020(3) -0.006(4)
C8 0.114(5) 0.034(3) 0.052(4) 0.022(3) 0.016(3) 0.003(4)
C9 0.051(3) 0.054(4) 0.054(4) -0.016(3) 0.013(3) 0.002(3)
C10 0.081(4) 0.055(4) 0.070(4) -0.016(3) 0.029(3) 0.016(4)
C11 0.055(4) 0.080(5) 0.066(4) -0.016(4) 0.001(3) 0.023(3)
C12 0.080(4) 0.028(3) 0.039(3) 0.002(3) 0.000(3) 0.011(3)
C13 0.125(5) 0.026(3) 0.041(3) 0.001(3) 0.002(3) 0.003(4)
C14 0.094(4) 0.031(3) 0.035(3) 0.004(3) 0.010(3) 0.008(3)
C15 0.047(3) 0.042(3) 0.049(3) 0.006(3) 0.000(3) -0.007(3)
C16 0.078(4) 0.065(4) 0.069(4) -0.014(4) -0.004(3) -0.026(4)
C17 0.052(4) 0.068(4) 0.071(4) 0.004(4) 0.011(3) -0.013(3)
C18 0.045(3) 0.022(3) 0.037(3) 0.002(2) 0.006(2) -0.001(2)
C19 0.038(3) 0.027(3) 0.041(3) -0.004(2) 0.000(2) 0.003(2)
C20 0.074(4) 0.017(3) 0.027(3) -0.002(2) -0.004(3) 0.009(3)
C21 0.056(3) 0.027(3) 0.035(3) -0.001(2) 0.010(2) -0.004(3)
C22 0.042(3) 0.027(3) 0.039(3) 0.000(2) 0.007(2) 0.000(2)
C23 0.042(3) 0.036(3) 0.065(4) -0.002(3) -0.001(3) 0.001(3)
C24 0.042(3) 0.070(5) 0.079(5) -0.018(4) 0.025(3) -0.013(3)
C25 0.060(4) 0.044(4) 0.063(4) -0.007(3) 0.004(3) -0.019(3)
C26 0.110(5) 0.035(4) 0.053(4) -0.002(3) -0.032(4) 0.016(4)
C27 0.064(4) 0.073(5) 0.065(4) -0.015(3) -0.012(3) 0.039(4)
C28 0.044(3) 0.052(4) 0.040(3) -0.005(3) 0.004(2) 0.001(3)
C29 0.113(5) 0.043(4) 0.054(4) -0.002(3) 0.039(4) -0.022(4)
C30 0.075(4) 0.044(4) 0.073(4) -0.016(3) 0.036(3) -0.023(3)
C31 0.042(3) 0.046(3) 0.043(3) -0.009(3) 0.011(2) -0.005(3)
C32 0.035(3) 0.033(3) 0.089(5) 0.002(3) 0.010(3) 0.000(3)
C33 0.066(4) 0.092(6) 0.075(5) -0.033(4) -0.029(3) 0.029(4)
C34 0.095(5) 0.064(5) 0.072(4) -0.007(4) 0.010(4) 0.043(4)

loop_
_atom_site_label
_atom_site_type_symbol
_atom_site_fract_x
_atom_site_fract_y
_atom_site_fract_z
_atom_site_U_iso_or_equiv
_atom_site_thermal_displace_type
_atom_site_occupancy
_atom_site_calc_flag
_atom_site_refinement_flags
Mn1 Mn 0.25834(5) 0.46077(4) 0.37210(3) 0.0352(3) Uani 1 d .
C1 C 0.3229(3) 0.4986(3) 0.4614(2) 0.0388(12) Uani 1 d .
H1A H 0.3702(3) 0.4701(3) 0.4805(2) 0.047 Uiso 1 calc R
C2 C 0.2417(3) 0.4873(3) 0.4738(2) 0.0366(12) Uani 1 d .
C3 C 0.1927(3) 0.5449(3) 0.4423(2) 0.0411(13) Uani 1 d .
C4 C 0.2495(3) 0.5933(3) 0.4105(2) 0.0339(12) Uani 1 d .
C5 C 0.3304(3) 0.5632(3) 0.4240(2) 0.0370(12) Uani 1 d .
C6 C 0.2109(3) 0.4303(3) 0.5184(2) 0.0507(15) Uani 1 d .
H6A H 0.1544(3) 0.4125(3) 0.5061(2) 0.061 Uiso 1 calc R
C7 C 0.2065(4) 0.4734(4) 0.5761(2) 0.073(2) Uani 1 d .
H7A H 0.1846(25) 0.4374(9) 0.6045(5) 0.110 Uiso 1 calc R
H7B H 0.1705(21) 0.5196(15) 0.5717(5) 0.110 Uiso 1 calc R
H7C H 0.2617(6) 0.4906(22) 0.5888(9) 0.110 Uiso 1 calc R
C8 C 0.2662(4) 0.3572(3) 0.5257(2) 0.066(2) Uani 1 d .
H8A H 0.2685(19) 0.3292(13) 0.4891(5) 0.100 Uiso 1 calc R
H8B H 0.2439(13) 0.3218(11) 0.5544(12) 0.100 Uiso 1 calc R
H8C H 0.3217(7) 0.3738(4) 0.5383(16) 0.100 Uiso 1 calc R
C9 C 0.1013(3) 0.5564(3) 0.4489(2) 0.053(2) Uani 1 d .
H9A H 0.0841(3) 0.5113(3) 0.4733(2) 0.063 Uiso 1 calc R
C10 C 0.0816(4) 0.6314(4) 0.4833(3) 0.068(2) Uani 1 d .
H10A H 0.1120(19) 0.6300(11) 0.5203(7) 0.102 Uiso 1 calc R
H10B H 0.0225(5) 0.6335(12) 0.4896(14) 0.102 Uiso 1 calc R
H10C H 0.0978(22) 0.6784(4) 0.4620(8) 0.102 Uiso 1 calc R
C11 C 0.0470(3) 0.5507(4) 0.3948(2) 0.067(2) Uani 1 d .
H11A H 0.0586(18) 0.5011(11) 0.3749(9) 0.100 Uiso 1 calc R
H11B H 0.0581(17) 0.5956(13) 0.3697(8) 0.100 Uiso 1 calc R
H11C H -0.0108(3) 0.5516(24) 0.4048(3) 0.100 Uiso 1 calc R
C12 C 0.2275(4) 0.6695(3) 0.3792(2) 0.0491(15) Uani 1 d .
H12A H 0.1661(4) 0.6698(3) 0.3759(2) 0.059 Uiso 1 calc R
C13 C 0.2502(4) 0.7420(3) 0.4144(2) 0.064(2) Uani 1 d .
H13A H 0.2327(21) 0.7347(10) 0.4536(5) 0.096 Uiso 1 calc R
H13B H 0.2227(18) 0.7885(5) 0.3975(10) 0.096 Uiso 1 calc R
H13C H 0.3098(5) 0.7497(13) 0.4147(13) 0.096 Uiso 1 calc R
C14 C 0.2550(4) 0.6762(3) 0.3186(2) 0.053(2) Uani 1 d .
H14A H 0.2381(18) 0.6288(10) 0.2971(4) 0.079 Uiso 1 calc R
H14B H 0.3149(4) 0.6811(20) 0.3189(2) 0.079 Uiso 1 calc R
H14C H 0.2299(17) 0.7231(12) 0.3005(5) 0.079 Uiso 1 calc R
C15 C 0.4127(3) 0.6008(3) 0.4113(2) 0.0463(14) Uani 1 d .
H15A H 0.4040(3) 0.6396(3) 0.3794(2) 0.056 Uiso 1 calc R
C16 C 0.4455(4) 0.6450(4) 0.4643(3) 0.071(2) Uani 1 d .
H16A H 0.4054(12) 0.6850(16) 0.4752(10) 0.107 Uiso 1 calc R
H16B H 0.4974(13) 0.6709(20) 0.4560(6) 0.107 Uiso 1 calc R
H16C H 0.4546(23) 0.6074(5) 0.4959(6) 0.107 Uiso 1 calc R
C17 C 0.4764(3) 0.5401(4) 0.3940(3) 0.063(2) Uani 1 d .
H17A H 0.4540(9) 0.5087(15) 0.3618(11) 0.095 Uiso 1 calc R
H17B H 0.4899(17) 0.5051(14) 0.4264(6) 0.095 Uiso 1 calc R
H17C H 0.5261(9) 0.5676(4) 0.3826(15) 0.095 Uiso 1 calc R
C18 C 0.2558(3) 0.3220(3) 0.3547(2) 0.0344(12) Uani 1 d .
H18A H 0.2542(3) 0.2806(3) 0.3852(2) 0.041 Uiso 1 calc R
C19 C 0.1869(3) 0.3526(3) 0.3252(2) 0.0349(12) Uani 1 d .
C20 C 0.2161(3) 0.4040(3) 0.2809(2) 0.0396(13) Uani 1 d .
C21 C 0.3044(3) 0.4009(3) 0.2845(2) 0.0390(13) Uani 1 d .
C22 C 0.3283(3) 0.3487(3) 0.3295(2) 0.0359(12) Uani 1 d .
C23 C 0.1003(3) 0.3251(3) 0.3350(2) 0.0473(14) Uani 1 d .
H23A H 0.0615(3) 0.3618(3) 0.3141(2) 0.057 Uiso 1 calc R
C24 C 0.0800(3) 0.3255(4) 0.3975(3) 0.063(2) Uani 1 d .
H24A H 0.0878(22) 0.3789(6) 0.4131(5) 0.095 Uiso 1 calc R
H24B H 0.1163(16) 0.2885(17) 0.4186(4) 0.095 Uiso 1 calc R
H24C H 0.0228(8) 0.3093(22) 0.4013(3) 0.095 Uiso 1 calc R
C25 C 0.0872(3) 0.2415(3) 0.3104(2) 0.056(2) Uani 1 d .
H25A H 0.1007(20) 0.2413(6) 0.2699(4) 0.084 Uiso 1 calc R
H25B H 0.0297(6) 0.2260(9) 0.3139(13) 0.084 Uiso 1 calc R
H25C H 0.1228(15) 0.2040(5) 0.3315(9) 0.084 Uiso 1 calc R
C26 C 0.1655(4) 0.4432(3) 0.2333(2) 0.067(2) Uani 1 d .
H26A H 0.2090(4) 0.4694(3) 0.2110(2) 0.080 Uiso 1 calc R
C27 C 0.1139(4) 0.5108(4) 0.2480(2) 0.068(2) Uani 1 d .
H27A H 0.1463(7) 0.5481(12) 0.2717(14) 0.102 Uiso 1 calc R
H27B H 0.0671(13) 0.4920(5) 0.2693(14) 0.102 Uiso 1 calc R
H27C H 0.0939(20) 0.5373(14) 0.2129(3) 0.102 Uiso 1 calc R
C28 C 0.1285(3) 0.3872(3) 0.1904(2) 0.0453(14) Uani 1 d .
H28A H 0.1710(5) 0.3512(12) 0.1773(10) 0.068 Uiso 1 calc R
H28B H 0.1053(17) 0.4171(3) 0.1577(6) 0.068 Uiso 1 calc R
H28C H 0.0851(13) 0.3566(13) 0.2078(4) 0.068 Uiso 1 calc R
C29 C 0.3656(4) 0.4370(3) 0.2437(2) 0.069(2) Uani 1 d .
H29A H 0.4197(4) 0.4212(3) 0.2619(2) 0.083 Uiso 1 calc R
C30 C 0.3723(4) 0.5244(3) 0.2421(3) 0.063(2) Uani 1 d .
H30A H 0.4192(14) 0.5396(3) 0.2195(13) 0.094 Uiso 1 calc R
H30B H 0.3802(22) 0.5448(4) 0.2811(3) 0.094 Uiso 1 calc R
H30C H 0.3218(10) 0.5467(3) 0.2245(14) 0.094 Uiso 1 calc R
C31 C 0.3663(3) 0.3952(3) 0.1872(2) 0.0433(13) Uani 1 d .
H31A H 0.4081(14) 0.4190(12) 0.1637(5) 0.065 Uiso 1 calc R
H31B H 0.3123(7) 0.4002(16) 0.1677(6) 0.065 Uiso 1 calc R
H31C H 0.3791(19) 0.3391(5) 0.1935(2) 0.065 Uiso 1 calc R
C32 C 0.4139(3) 0.3177(3) 0.3441(3) 0.052(2) Uani 1 d .
H32A H 0.4544(3) 0.3582(3) 0.3319(3) 0.063 Uiso 1 calc R
C33 C 0.4302(4) 0.3014(4) 0.4074(3) 0.079(2) Uani 1 d .
H33A H 0.4866(9) 0.2824(25) 0.4137(4) 0.118 Uiso 1 calc R
H33B H 0.3917(18) 0.2611(19) 0.4201(5) 0.118 Uiso 1 calc R
H33C H 0.4227(26) 0.3503(7) 0.4291(3) 0.118 Uiso 1 calc R
C34 C 0.4284(4) 0.2418(4) 0.3103(3) 0.077(2) Uani 1 d .
H34A H 0.4849(9) 0.2235(14) 0.3180(14) 0.115 Uiso 1 calc R
H34B H 0.4198(26) 0.2525(7) 0.2693(3) 0.115 Uiso 1 calc R
H34C H 0.3899(17) 0.2009(9) 0.3219(13) 0.115 Uiso 1 calc R

loop_
_atom_type_symbol
_atom_type_description
_atom_type_scat_dispersion_real
_atom_type_scat_dispersion_imag
_atom_type_scat_source
C C 0.0033 0.0016 'International Tables Vol C Tables 4.2.6.8 and 6.1.1.4'
H H 0.0000 0.0000 'International Tables Vol C Tables 4.2.6.8 and 6.1.1.4'
Mn Mn 0.3368 0.7283 'International Tables Vol C Tables 4.2.6.8 and 6.1.1.4'

loop_
_geom_angle_atom_site_label_1
_geom_angle_atom_site_label_2
_geom_angle_atom_site_label_3
_geom_angle
C18 Mn1 C1 114.7(2)
C18 Mn1 C5 143.5(2)
C1 Mn1 C5 34.2(2)
C18 Mn1 C19 33.8(2)
C1 Mn1 C19 142.2(2)
C5 Mn1 C19 176.4(2)
C18 Mn1 C20 57.0(2)
C1 Mn1 C20 168.4(2)
C5 Mn1 C20 148.4(2)
C19 Mn1 C20 34.9(2)
C18 Mn1 C4 167.1(2)
C1 Mn1 C4 57.2(2)
C5 Mn1 C4 34.7(2)
C19 Mn1 C4 146.8(2)
C20 Mn1 C4 132.6(2)
C18 Mn1 C21 56.6(2)
C1 Mn1 C21 135.1(2)
C5 Mn1 C21 124.5(2)
C19 Mn1 C21 57.3(2)
C20 Mn1 C21 34.6(2)
C4 Mn1 C21 136.3(2)
C18 Mn1 C22 34.1(2)
C1 Mn1 C22 111.6(2)
C5 Mn1 C22 122.6(2)
C19 Mn1 C22 56.7(2)
C20 Mn1 C22 56.8(2)
C4 Mn1 C22 154.8(2)
C21 Mn1 C22 33.8(2)
C18 Mn1 C2 110.2(2)
C1 Mn1 C2 33.1(2)
C5 Mn1 C2 56.4(2)
C19 Mn1 C2 120.8(2)
C20 Mn1 C2 153.3(2)
C4 Mn1 C2 57.2(2)
C21 Mn1 C2 161.1(2)
C22 Mn1 C2 127.6(2)
C18 Mn1 C3 133.0(2)
C1 Mn1 C3 56.4(2)
C5 Mn1 C3 57.3(2)
C19 Mn1 C3 122.0(2)
C20 Mn1 C3 134.9(2)
C4 Mn1 C3 34.9(2)
C21 Mn1 C3 164.7(2)
C22 Mn1 C3 161.2(2)
C2 Mn1 C3 34.3(2)
C2 C1 C5 110.3(5)
C2 C1 Mn1 75.8(3)
C5 C1 Mn1 73.2(3)
C1 C2 C3 108.3(4)
C1 C2 C6 125.4(5)
C3 C2 C6 125.9(5)
C1 C2 Mn1 71.1(3)
C3 C2 Mn1 73.0(3)
C6 C2 Mn1 127.2(3)
C2 C3 C4 106.8(4)
C2 C3 C9 124.0(5)
C4 C3 C9 128.7(5)
C2 C3 Mn1 72.7(3)
C4 C3 Mn1 71.4(2)
C9 C3 Mn1 126.9(3)
C5 C4 C3 106.6(4)
C5 C4 C12 127.1(5)
C3 C4 C12 125.3(4)
C5 C4 Mn1 71.7(3)
C3 C4 Mn1 73.7(3)
C12 C4 Mn1 128.5(3)
C1 C5 C4 108.0(4)
C1 C5 C15 123.0(4)
C4 C5 C15 128.1(4)
C1 C5 Mn1 72.6(3)
C4 C5 Mn1 73.5(3)
C15 C5 Mn1 128.3(3)
C2 C6 C8 112.2(4)
C2 C6 C7 109.4(5)
C8 C6 C7 109.3(5)
C3 C9 C11 116.6(4)
C3 C9 C10 112.7(5)
C11 C9 C10 111.2(5)
C14 C12 C13 112.0(5)
C14 C12 C4 116.3(4)
C13 C12 C4 112.2(4)
C5 C15 C17 112.7(4)
C5 C15 C16 109.1(4)
C17 C15 C16 109.0(5)
C19 C18 C22 110.2(4)
C19 C18 Mn1 74.2(3)
C22 C18 Mn1 75.4(3)
C18 C19 C20 107.2(4)
C18 C19 C23 123.4(4)
C20 C19 C23 128.9(4)
C18 C19 Mn1 72.0(3)
C20 C19 Mn1 72.8(3)
C23 C19 Mn1 126.9(3)
C21 C20 C19 107.0(4)
C21 C20 C26 125.0(5)
C19 C20 C26 127.3(5)
C21 C20 Mn1 73.4(3)
C19 C20 Mn1 72.3(3)
C26 C20 Mn1 127.2(3)
C22 C21 C20 108.1(4)
C22 C21 C29 123.0(5)
C20 C21 C29 128.5(5)
C22 C21 Mn1 73.6(3)
C20 C21 Mn1 72.0(3)
C29 C21 Mn1 126.2(3)
C18 C22 C21 107.4(4)
C18 C22 C32 124.9(4)
C21 C22 C32 127.2(4)
C18 C22 Mn1 70.5(3)
C21 C22 Mn1 72.7(3)
C32 C22 Mn1 128.1(3)
C24 C23 C19 112.8(4)
C24 C23 C25 109.5(5)
C19 C23 C25 110.0(4)
C27 C26 C28 115.6(5)
C27 C26 C20 118.0(5)
C28 C26 C20 114.4(4)
C30 C29 C31 116.3(5)
C30 C29 C21 117.5(5)
C31 C29 C21 113.0(5)
C22 C32 C33 113.8(4)
C22 C32 C34 109.5(5)
C33 C32 C34 109.2(5)

loop_
_geom_bond_atom_site_label_1
_geom_bond_atom_site_label_2
_geom_bond_distance
Mn1 C18 2.380(5)
Mn1 C1 2.388(5)
Mn1 C5 2.395(5)
Mn1 C19 2.407(5)
Mn1 C20 2.414(5)
Mn1 C4 2.419(5)
Mn1 C21 2.432(5)
Mn1 C22 2.443(5)
Mn1 C2 2.447(5)
Mn1 C3 2.450(5)
C1 C2 1.380(7)
C1 C5 1.406(7)
C2 C3 1.442(7)
C2 C6 1.520(7)
C3 C4 1.460(7)
C3 C9 1.517(7)
C4 C5 1.436(6)
C4 C12 1.517(6)
C5 C15 1.523(7)
C6 C8 1.536(8)
C6 C7 1.538(7)
C9 C11 1.519(7)
C9 C10 1.542(7)
C12 C14 1.510(7)
C12 C13 1.512(7)
C15 C17 1.525(8)
C15 C16 1.527(7)
C18 C19 1.393(6)
C18 C22 1.415(6)
C19 C20 1.448(7)
C19 C23 1.512(7)
C20 C21 1.440(7)
C20 C26 1.511(7)
C21 C22 1.415(6)
C21 C29 1.535(7)
C22 C32 1.517(7)
C23 C24 1.512(7)
C23 C25 1.537(7)
C26 C27 1.467(7)
C26 C28 1.490(7)
C29 C30 1.482(8)
C29 C31 1.498(7)
C32 C33 1.518(8)
C32 C34 1.529(8)

loop_
_geom_torsion_atom_site_label_1
_geom_torsion_atom_site_label_2
_geom_torsion_atom_site_label_3
_geom_torsion_atom_site_label_4
_geom_torsion
C18 Mn1 C1 C2 -89.5(3)
C5 Mn1 C1 C2 116.8(4)
C19 Mn1 C1 C2 -63.5(4)
C20 Mn1 C1 C2 -131.5(8)
C4 Mn1 C1 C2 79.0(3)
C21 Mn1 C1 C2 -156.1(3)
C22 Mn1 C1 C2 -126.5(3)
C2 Mn1 C1 C2 0.0
C3 Mn1 C1 C2 37.0(3)
C18 Mn1 C1 C5 153.7(3)
C5 Mn1 C1 C5 0.000(1)
C19 Mn1 C1 C5 179.8(3)
C20 Mn1 C1 C5 111.7(9)
C4 Mn1 C1 C5 -37.7(3)
C21 Mn1 C1 C5 87.1(4)
C22 Mn1 C1 C5 116.7(3)
C2 Mn1 C1 C5 -116.8(4)
C3 Mn1 C1 C5 -79.7(3)
C5 C1 C2 C3 1.7(6)
Mn1 C1 C2 C3 -64.0(3)
C5 C1 C2 C6 -171.6(5)
Mn1 C1 C2 C6 122.7(5)
C5 C1 C2 Mn1 65.7(3)
Mn1 C1 C2 Mn1 0.0
C18 Mn1 C2 C1 104.5(3)
C1 Mn1 C2 C1 0.0
C5 Mn1 C2 C1 -37.1(3)
C19 Mn1 C2 C1 140.3(3)
C20 Mn1 C2 C1 160.4(4)
C4 Mn1 C2 C1 -78.8(3)
C21 Mn1 C2 C1 61.9(6)
C22 Mn1 C2 C1 70.7(3)
C3 Mn1 C2 C1 -116.9(4)
C18 Mn1 C2 C3 -138.6(3)
C1 Mn1 C2 C3 116.9(4)
C5 Mn1 C2 C3 79.8(3)
C19 Mn1 C2 C3 -102.8(3)
C20 Mn1 C2 C3 -82.7(4)
C4 Mn1 C2 C3 38.1(3)
C21 Mn1 C2 C3 178.8(5)
C22 Mn1 C2 C3 -172.4(3)
C3 Mn1 C2 C3 0.000(2)
C18 Mn1 C2 C6 -16.0(5)
C1 Mn1 C2 C6 -120.5(6)
C5 Mn1 C2 C6 -157.6(5)
C19 Mn1 C2 C6 19.8(5)
C20 Mn1 C2 C6 39.8(7)
C4 Mn1 C2 C6 160.6(5)
C21 Mn1 C2 C6 -58.6(8)
C22 Mn1 C2 C6 -49.8(5)
C3 Mn1 C2 C6 122.6(6)
C1 C2 C3 C4 -1.0(5)
C6 C2 C3 C4 172.3(4)
Mn1 C2 C3 C4 -63.7(3)
C1 C2 C3 C9 -174.0(4)
C6 C2 C3 C9 -0.7(7)
Mn1 C2 C3 C9 123.3(4)
C1 C2 C3 Mn1 62.7(3)
C6 C2 C3 Mn1 -124.0(5)
Mn1 C2 C3 Mn1 0.0
C18 Mn1 C3 C2 58.0(3)
C1 Mn1 C3 C2 -35.8(3)
C5 Mn1 C3 C2 -76.9(3)
C19 Mn1 C3 C2 98.9(3)
C20 Mn1 C3 C2 141.0(3)
C4 Mn1 C3 C2 -115.1(4)
C21 Mn1 C3 C2 -178.5(6)
C22 Mn1 C3 C2 18.9(6)
C2 Mn1 C3 C2 0.000(2)
C18 Mn1 C3 C4 173.1(3)
C1 Mn1 C3 C4 79.2(3)
C5 Mn1 C3 C4 38.1(3)
C19 Mn1 C3 C4 -146.1(3)
C20 Mn1 C3 C4 -104.0(3)
C4 Mn1 C3 C4 0.000(1)
C21 Mn1 C3 C4 -63.4(7)
C22 Mn1 C3 C4 134.0(5)
C2 Mn1 C3 C4 115.1(4)
C18 Mn1 C3 C9 -62.0(5)
C1 Mn1 C3 C9 -155.8(5)
C5 Mn1 C3 C9 163.1(5)
C19 Mn1 C3 C9 -21.1(5)
C20 Mn1 C3 C9 21.0(6)
C4 Mn1 C3 C9 124.9(6)
C21 Mn1 C3 C9 61.5(9)
C22 Mn1 C3 C9 -101.1(6)
C2 Mn1 C3 C9 -120.0(6)
C2 C3 C4 C5 -0.1(5)
C9 C3 C4 C5 172.5(5)
Mn1 C3 C4 C5 -64.7(3)
C2 C3 C4 C12 -169.3(4)
C9 C3 C4 C12 3.2(8)
Mn1 C3 C4 C12 126.0(5)
C2 C3 C4 Mn1 64.6(3)
C9 C3 C4 Mn1 -122.8(5)
Mn1 C3 C4 Mn1 0.0
C18 Mn1 C4 C5 91.1(8)
C1 Mn1 C4 C5 37.2(3)
C5 Mn1 C4 C5 0.0
C19 Mn1 C4 C5 174.1(3)
C20 Mn1 C4 C5 -134.8(3)
C21 Mn1 C4 C5 -85.9(3)
C22 Mn1 C4 C5 -32.8(5)
C2 Mn1 C4 C5 76.9(3)
C3 Mn1 C4 C5 114.2(4)
C18 Mn1 C4 C3 -23.1(9)
C1 Mn1 C4 C3 -77.0(3)
C5 Mn1 C4 C3 -114.2(4)
C19 Mn1 C4 C3 59.9(4)
C20 Mn1 C4 C3 111.0(3)
C21 Mn1 C4 C3 160.0(3)
C22 Mn1 C4 C3 -147.0(4)
C2 Mn1 C4 C3 -37.3(3)
C3 Mn1 C4 C3 0.000(1)
C18 Mn1 C4 C12 -145.6(7)
C1 Mn1 C4 C12 160.5(5)
C5 Mn1 C4 C12 123.3(6)
C19 Mn1 C4 C12 -62.6(6)
C20 Mn1 C4 C12 -11.5(6)
C21 Mn1 C4 C12 37.5(5)
C22 Mn1 C4 C12 90.5(6)
C2 Mn1 C4 C12 -159.8(5)
C3 Mn1 C4 C12 -122.5(6)
C2 C1 C5 C4 -1.8(6)
Mn1 C1 C5 C4 65.6(3)
C2 C1 C5 C15 167.9(4)
Mn1 C1 C5 C15 -124.8(5)
C2 C1 C5 Mn1 -67.3(4)
Mn1 C1 C5 Mn1 0.0
C3 C4 C5 C1 1.1(5)
C12 C4 C5 C1 170.1(4)
Mn1 C4 C5 C1 -65.0(3)
C3 C4 C5 C15 -167.9(5)
C12 C4 C5 C15 1.1(8)
Mn1 C4 C5 C15 126.1(5)
C3 C4 C5 Mn1 66.0(3)
C12 C4 C5 Mn1 -124.9(5)
Mn1 C4 C5 Mn1 0.0
C18 Mn1 C5 C1 -42.5(4)
C1 Mn1 C5 C1 0.000(1)
C19 Mn1 C5 C1 -2.4(27)
C20 Mn1 C5 C1 -159.0(3)
C4 Mn1 C5 C1 115.4(4)
C21 Mn1 C5 C1 -121.2(3)
C22 Mn1 C5 C1 -80.5(3)
C2 Mn1 C5 C1 35.9(3)
C3 Mn1 C5 C1 77.1(3)
C18 Mn1 C5 C4 -157.9(3)
C1 Mn1 C5 C4 -115.4(4)
C19 Mn1 C5 C4 -117.8(25)
C20 Mn1 C5 C4 85.6(4)
C4 Mn1 C5 C4 0.0
C21 Mn1 C5 C4 123.3(3)
C22 Mn1 C5 C4 164.1(3)
C2 Mn1 C5 C4 -79.5(3)
C3 Mn1 C5 C4 -38.3(3)
C18 Mn1 C5 C15 76.2(5)
C1 Mn1 C5 C15 118.6(6)
C19 Mn1 C5 C15 116.3(25)
C20 Mn1 C5 C15 -40.4(6)
C4 Mn1 C5 C15 -125.9(5)
C21 Mn1 C5 C15 -2.6(5)
C22 Mn1 C5 C15 38.1(5)
C2 Mn1 C5 C15 154.5(5)
C3 Mn1 C5 C15 -164.3(5)
C1 C2 C6 C8 -31.0(7)
C3 C2 C6 C8 156.8(5)
Mn1 C2 C6 C8 61.3(6)
C1 C2 C6 C7 90.4(6)
C3 C2 C6 C7 -81.8(6)
Mn1 C2 C6 C7 -177.3(4)
C2 C3 C9 C11 -124.9(6)
C4 C3 C9 C11 63.7(7)
Mn1 C3 C9 C11 -31.5(7)
C2 C3 C9 C10 104.7(6)
C4 C3 C9 C10 -66.7(7)
Mn1 C3 C9 C10 -161.8(4)
C5 C4 C12 C14 61.6(7)
C3 C4 C12 C14 -131.3(5)
Mn1 C4 C12 C14 -34.1(7)
C5 C4 C12 C13 -69.1(7)
C3 C4 C12 C13 98.0(6)
Mn1 C4 C12 C13 -164.9(4)
C1 C5 C15 C17 50.8(7)
C4 C5 C15 C17 -141.7(5)
Mn1 C5 C15 C17 -42.5(6)
C1 C5 C15 C16 -70.3(6)
C4 C5 C15 C16 97.1(6)
Mn1 C5 C15 C16 -163.7(4)
C1 Mn1 C18 C19 151.1(3)
C5 Mn1 C18 C19 175.8(3)
C19 Mn1 C18 C19 0.0
C20 Mn1 C18 C19 -38.2(3)
C4 Mn1 C18 C19 102.8(7)
C21 Mn1 C18 C19 -79.8(3)
C22 Mn1 C18 C19 -116.4(4)
C2 Mn1 C18 C19 115.5(3)
C3 Mn1 C18 C19 84.9(3)
C1 Mn1 C18 C22 -92.5(3)
C5 Mn1 C18 C22 -67.8(4)
C19 Mn1 C18 C22 116.4(4)
C20 Mn1 C18 C22 78.2(3)
C4 Mn1 C18 C22 -140.8(7)
C21 Mn1 C18 C22 36.6(3)
C22 Mn1 C18 C22 0.0
C2 Mn1 C18 C22 -128.1(3)
C3 Mn1 C18 C22 -158.7(3)
C22 C18 C19 C20 -2.7(5)
Mn1 C18 C19 C20 64.8(3)
C22 C18 C19 C23 169.7(4)
Mn1 C18 C19 C23 -122.9(5)
C22 C18 C19 Mn1 -67.5(3)
Mn1 C18 C19 Mn1 0.0
C18 Mn1 C19 C18 0.0
C1 Mn1 C19 C18 -45.7(4)
C5 Mn1 C19 C18 -43.6(27)
C20 Mn1 C19 C18 115.2(4)
C4 Mn1 C19 C18 -156.5(3)
C21 Mn1 C19 C18 77.4(3)
C22 Mn1 C19 C18 36.9(3)
C2 Mn1 C19 C18 -80.4(3)
C3 Mn1 C19 C18 -120.7(3)
C18 Mn1 C19 C20 -115.2(4)
C1 Mn1 C19 C20 -160.9(3)
C5 Mn1 C19 C20 -158.8(25)
C20 Mn1 C19 C20 0.0
C4 Mn1 C19 C20 88.3(4)
C21 Mn1 C19 C20 -37.8(3)
C22 Mn1 C19 C20 -78.3(3)
C2 Mn1 C19 C20 164.4(3)
C3 Mn1 C19 C20 124.1(3)
C18 Mn1 C19 C23 118.6(5)
C1 Mn1 C19 C23 72.9(5)
C5 Mn1 C19 C23 75.1(27)
C20 Mn1 C19 C23 -126.2(5)
C4 Mn1 C19 C23 -37.8(6)
C21 Mn1 C19 C23 -164.0(5)
C22 Mn1 C19 C23 155.6(5)
C2 Mn1 C19 C23 38.2(5)
C3 Mn1 C19 C23 -2.1(5)
C18 C19 C20 C21 1.4(5)
C23 C19 C20 C21 -170.4(5)
Mn1 C19 C20 C21 65.7(3)
C18 C19 C20 C26 172.1(5)
C23 C19 C20 C26 0.3(8)
Mn1 C19 C20 C26 -123.7(5)
C18 C19 C20 Mn1 -64.3(3)
C23 C19 C20 Mn1 123.9(5)
Mn1 C19 C20 Mn1 0.0
C18 Mn1 C20 C21 -77.7(3)
C1 Mn1 C20 C21 -31.1(10)
C5 Mn1 C20 C21 62.9(4)
C19 Mn1 C20 C21 -114.6(4)
C4 Mn1 C20 C21 113.4(3)
C21 Mn1 C20 C21 0.0
C22 Mn1 C20 C21 -36.7(3)
C2 Mn1 C20 C21 -145.6(4)
C3 Mn1 C20 C21 162.4(3)
C18 Mn1 C20 C19 36.9(3)
C1 Mn1 C20 C19 83.5(9)
C5 Mn1 C20 C19 177.5(3)
C19 Mn1 C20 C19 0.0
C4 Mn1 C20 C19 -132.0(3)
C21 Mn1 C20 C19 114.6(4)
C22 Mn1 C20 C19 77.9(3)
C2 Mn1 C20 C19 -31.0(5)
C3 Mn1 C20 C19 -83.0(3)
C18 Mn1 C20 C26 160.7(6)
C1 Mn1 C20 C26 -152.7(8)
C5 Mn1 C20 C26 -58.8(7)
C19 Mn1 C20 C26 123.8(6)
C4 Mn1 C20 C26 -8.2(6)
C21 Mn1 C20 C26 -121.6(6)
C22 Mn1 C20 C26 -158.3(6)
C2 Mn1 C20 C26 92.8(6)
C3 Mn1 C20 C26 40.7(6)
C19 C20 C21 C22 0.3(5)
C26 C20 C21 C22 -170.6(4)
Mn1 C20 C21 C22 65.3(3)
C19 C20 C21 C29 172.7(5)
C26 C20 C21 C29 1.8(8)
Mn1 C20 C21 C29 -122.3(5)
C19 C20 C21 Mn1 -64.9(3)
C26 C20 C21 Mn1 124.1(5)
Mn1 C20 C21 Mn1 0.0
C18 Mn1 C21 C22 -37.0(3)
C1 Mn1 C21 C22 55.7(4)
C5 Mn1 C21 C22 98.6(3)
C19 Mn1 C21 C22 -77.6(3)
C20 Mn1 C21 C22 -115.8(4)
C4 Mn1 C21 C22 142.2(3)
C22 Mn1 C21 C22 0.000(2)
C2 Mn1 C21 C22 12.6(7)
C3 Mn1 C21 C22 -170.0(6)
C18 Mn1 C21 C20 78.8(3)
C1 Mn1 C21 C20 171.5(3)
C5 Mn1 C21 C20 -145.6(3)
C19 Mn1 C21 C20 38.2(3)
C20 Mn1 C21 C20 0.0
C4 Mn1 C21 C20 -102.0(3)
C22 Mn1 C21 C20 115.8(4)
C2 Mn1 C21 C20 128.4(5)
C3 Mn1 C21 C20 -54.2(7)
C18 Mn1 C21 C29 -156.2(6)
C1 Mn1 C21 C29 -63.5(6)
C5 Mn1 C21 C29 -20.5(6)
C19 Mn1 C21 C29 163.2(6)
C20 Mn1 C21 C29 125.0(6)
C4 Mn1 C21 C29 23.0(6)
C22 Mn1 C21 C29 -119.2(6)
C2 Mn1 C21 C29 -106.6(6)
C3 Mn1 C21 C29 70.8(9)
C19 C18 C22 C21 2.9(5)
Mn1 C18 C22 C21 -63.8(3)
C19 C18 C22 C32 -169.9(5)
Mn1 C18 C22 C32 123.4(5)
C19 C18 C22 Mn1 66.7(3)
Mn1 C18 C22 Mn1 0.0
C20 C21 C22 C18 -1.9(5)
C29 C21 C22 C18 -174.8(4)
Mn1 C21 C22 C18 62.3(3)
C20 C21 C22 C32 170.7(5)
C29 C21 C22 C32 -2.2(8)
Mn1 C21 C22 C32 -125.0(5)
C20 C21 C22 Mn1 -64.3(3)
C29 C21 C22 Mn1 122.8(5)
Mn1 C21 C22 Mn1 0.000(1)
C18 Mn1 C22 C18 0.0
C1 Mn1 C22 C18 102.5(3)
C5 Mn1 C22 C18 139.1(3)
C19 Mn1 C22 C18 -36.6(3)
C20 Mn1 C22 C18 -78.7(3)
C4 Mn1 C22 C18 160.6(3)
C21 Mn1 C22 C18 -116.3(4)
C2 Mn1 C22 C18 68.8(3)
C3 Mn1 C22 C18 55.5(6)
C18 Mn1 C22 C21 116.3(4)
C1 Mn1 C22 C21 -141.2(3)
C5 Mn1 C22 C21 -104.6(3)
C19 Mn1 C22 C21 79.7(3)
C20 Mn1 C22 C21 37.6(3)
C4 Mn1 C22 C21 -83.1(5)
C21 Mn1 C22 C21 0.000(1)
C2 Mn1 C22 C21 -174.9(3)
C3 Mn1 C22 C21 171.8(5)
C18 Mn1 C22 C32 -119.6(5)
C1 Mn1 C22 C32 -17.0(5)
C5 Mn1 C22 C32 19.5(5)
C19 Mn1 C22 C32 -156.2(5)
C20 Mn1 C22 C32 161.7(5)
C4 Mn1 C22 C32 41.1(6)
C21 Mn1 C22 C32 124.1(6)
C2 Mn1 C22 C32 -50.8(5)
C3 Mn1 C22 C32 -64.1(7)
C18 C19 C23 C24 50.8(7)
C20 C19 C23 C24 -138.5(5)
Mn1 C19 C23 C24 -41.0(6)
C18 C19 C23 C25 -71.8(6)
C20 C19 C23 C25 98.8(6)
Mn1 C19 C23 C25 -163.6(4)
C21 C20 C26 C27 -116.9(7)
C19 C20 C26 C27 74.1(8)
Mn1 C20 C26 C27 -21.5(9)
C21 C20 C26 C28 102.1(7)
C19 C20 C26 C28 -67.0(7)
Mn1 C20 C26 C28 -162.6(4)
C22 C21 C29 C30 -119.9(7)
C20 C21 C29 C30 68.8(8)
Mn1 C21 C29 C30 -26.6(9)
C22 C21 C29 C31 100.3(6)
C20 C21 C29 C31 -71.0(7)
Mn1 C21 C29 C31 -166.4(4)
C18 C22 C32 C33 -39.5(7)
C21 C22 C32 C33 149.1(5)
Mn1 C22 C32 C33 52.2(6)
C18 C22 C32 C34 83.0(6)
C21 C22 C32 C34 -88.4(6)
Mn1 C22 C32 C34 174.7(4)
